data_7040786
loop_
_publ_author_name
'Kr\"amer, Christoph'
'Leingang, Simone'
'H\"ubner, Olaf'
'Kaifer, Elisabeth'
'Wadepohl, Hubert'
'Himmel, Hans-J\"org'

_publ_section_title
;
 Construction of copper chains with new fluorescent
 guanidino-functionalized naphthyridine ligands.
;
_journal_issue 42
_journal_name_full 'Dalton transactions (Cambridge, England : 2003)'
_journal_page_first 16966
_journal_page_last 16983
_journal_paper_doi 10.1039/c6dt03166h
_journal_volume 45
_journal_year 2016
_chemical_formula_sum 'C18 H24 N8'
_chemical_formula_weight 352.45
_space_group_crystal_system monoclinic
_space_group_IT_number 14
_space_group_name_Hall '-P 2yn'
_space_group_name_H-M_alt 'P 1 21/n 1'
_symmetry_space_group_name_Hall '-P 2yn'
_symmetry_space_group_name_H-M 'P 1 21/n 1'
_atom_sites_solution_hydrogens geom
_audit_creation_method SHELXL-2014/7
_audit_update_record
;
2016-08-09 deposited with the CCDC.
2016-09-26 downloaded from the CCDC.
;
_cell_angle_alpha 90
_cell_angle_beta 98.81(3)
_cell_angle_gamma 90
_cell_formula_units_Z 4
_cell_length_a 12.567(3)
_cell_length_b 9.4180(19)
_cell_length_c 15.448(3)
_cell_measurement_reflns_used 5279
_cell_measurement_temperature 100
_cell_measurement_theta_max 30.04
_cell_measurement_theta_min 1.95
_cell_volume 1806.8(7)
_computing_cell_refinement 'DENZO/SKALEPACK (Bruker AXS, 1997-2009)'
_computing_data_collection 'COLLECT (Bruker AXS, 1997-2009)'
_computing_data_reduction 'DENZO/SKALEPACK (Bruker AXS, 1997-2009)'
_computing_molecular_graphics 'XPMA (Zsolnai, Huttner, 1994)'
_computing_publication_material 'SHELXL-2014/7 (Sheldrick, 2014)'
_computing_structure_refinement 'SHELXL-2014/7 (Sheldrick, 2014)'
_computing_structure_solution 'SHELXS-2014/7 (Sheldrick, 2014)'
_diffrn_ambient_temperature 100
_diffrn_measured_fraction_theta_full 0.999
_diffrn_measured_fraction_theta_max 0.999
_diffrn_measurement_device_type 'NONIUS KAPPA CCD'
_diffrn_measurement_method 'O-Scan    '
_diffrn_radiation_source 'fine-focus sealed tube'
_diffrn_radiation_type MoK\a
_diffrn_radiation_wavelength 0.71073
_diffrn_reflns_av_R_equivalents 0.0279
_diffrn_reflns_av_unetI/netI 0.0395
_diffrn_reflns_Laue_measured_fraction_full 0.999
_diffrn_reflns_Laue_measured_fraction_max 0.999
_diffrn_reflns_limit_h_max 17
_diffrn_reflns_limit_h_min -17
_diffrn_reflns_limit_k_max 13
_diffrn_reflns_limit_k_min -13
_diffrn_reflns_limit_l_max 21
_diffrn_reflns_limit_l_min -21
_diffrn_reflns_number 10210
_diffrn_reflns_point_group_measured_fraction_full 0.999
_diffrn_reflns_point_group_measured_fraction_max 0.999
_diffrn_reflns_theta_full 25.242
_diffrn_reflns_theta_max 30.042
_diffrn_reflns_theta_min 1.949
_exptl_absorpt_coefficient_mu 0.084
_exptl_absorpt_correction_type none
_exptl_crystal_colour colourless
_exptl_crystal_density_diffrn 1.296
_exptl_crystal_description plate
_exptl_crystal_F_000 752
_exptl_crystal_size_max 0.35
_exptl_crystal_size_mid 0.30
_exptl_crystal_size_min 0.10
_refine_diff_density_max 0.502
_refine_diff_density_min -0.531
_refine_diff_density_rms 0.054
_refine_ls_extinction_method none
_refine_ls_goodness_of_fit_ref 1.051
_refine_ls_hydrogen_treatment constr
_refine_ls_matrix_type full
_refine_ls_number_parameters 239
_refine_ls_number_reflns 5279
_refine_ls_number_restraints 0
_refine_ls_restrained_S_all 1.051
_refine_ls_R_factor_all 0.0801
_refine_ls_R_factor_gt 0.0534
_refine_ls_shift/su_max 0.000
_refine_ls_shift/su_mean 0.000
_refine_ls_structure_factor_coef Fsqd
_refine_ls_weighting_details 'w=1/[\s^2^(Fo^2^)+(0.0689P)^2^+0.6430P] where P=(Fo^2^+2Fc^2^)/3'
_refine_ls_weighting_scheme calc
_refine_ls_wR_factor_gt 0.1335
_refine_ls_wR_factor_ref 0.1488
_reflns_Friedel_coverage 0.000
_reflns_number_gt 3804
_reflns_number_total 5279
_reflns_threshold_expression 'I > 2\s(I)'
_cod_data_source_file c6dt03166h2.cif
_cod_data_source_block ck407n
_cod_depositor_comments 'Adding full bibliography for 7040782--7040791.cif.'
_cod_original_cell_volume 1806.8(6)
_cod_database_code 7040786
_shelx_shelxl_version_number 2014/7
_shelx_space_group_comment
;
The symmetry employed for this shelxl refinement is uniquely defined
by the following loop, which should always be used as a source of
symmetry information in preference to the above space-group names.
They are only intended as comments.
;

loop_
_space_group_symop_operation_xyz
'x, y, z'
'-x+1/2, y+1/2, -z+1/2'
'-x, -y, -z'
'x-1/2, -y-1/2, z-1/2'

loop_
_atom_site_label
_atom_site_type_symbol
_atom_site_fract_x
_atom_site_fract_y
_atom_site_fract_z
_atom_site_U_iso_or_equiv
_atom_site_adp_type
_atom_site_occupancy
_atom_site_site_symmetry_order
_atom_site_calc_flag
_atom_site_refinement_flags_posn
_atom_site_refinement_flags_adp
N1 N 0.57374(9) 0.70528(12) 0.13155(7) 0.0217(2) Uani 1 1 d . .
N2 N 0.75005(9) 0.65180(12) 0.11979(7) 0.0211(2) Uani 1 1 d . .
N3 N 0.40228(10) 0.77841(13) 0.15669(8) 0.0256(3) Uani 1 1 d . .
N4 N 0.39454(10) 0.84744(14) 0.00540(8) 0.0290(3) Uani 1 1 d . .
N5 N 0.34171(10) 0.99871(13) 0.10004(8) 0.0276(3) Uani 1 1 d . .
N6 N 0.93548(10) 0.61549(13) 0.11863(8) 0.0264(3) Uani 1 1 d . .
N7 N 0.87795(12) 0.66299(14) -0.03580(8) 0.0309(3) Uani 1 1 d . .
N8 N 1.03130(12) 0.7472(2) 0.03120(11) 0.0608(6) Uani 1 1 d . .
C1 C 0.48436(11) 0.68114(14) 0.16627(9) 0.0222(3) Uani 1 1 d . .
C2 C 0.47367(12) 0.56139(15) 0.22159(9) 0.0245(3) Uani 1 1 d . .
H2 H 0.4084 0.5429 0.2408 0.029 Uiso 1 1 calc R U
C3 C 0.55980(12) 0.47510(15) 0.24575(9) 0.0242(3) Uani 1 1 d . .
H3 H 0.5544 0.3981 0.2825 0.029 Uiso 1 1 calc R U
C4 C 0.65775(11) 0.50356(14) 0.21449(8) 0.0214(3) Uani 1 1 d . .
C5 C 0.75398(12) 0.42770(15) 0.24049(9) 0.0236(3) Uani 1 1 d . .
H5 H 0.7555 0.3531 0.2801 0.028 Uiso 1 1 calc R U
C6 C 0.84478(12) 0.46380(15) 0.20748(9) 0.0241(3) Uani 1 1 d . .
H6 H 0.9090 0.4155 0.2250 0.029 Uiso 1 1 calc R U
C7 C 0.83963(11) 0.57715(14) 0.14546(8) 0.0223(3) Uani 1 1 d . .
C8 C 0.65978(11) 0.61753(14) 0.15484(8) 0.0203(3) Uani 1 1 d . .
C9 C 0.38481(11) 0.86774(15) 0.09072(9) 0.0232(3) Uani 1 1 d . .
C10 C 0.34574(13) 0.96587(18) -0.04811(10) 0.0324(3) Uani 1 1 d . .
H10A H 0.2754 0.9402 -0.0793 0.039 Uiso 1 1 calc R U
H10B H 0.3913 0.9962 -0.0900 0.039 Uiso 1 1 calc R U
C11 C 0.33682(13) 1.08051(17) 0.01934(10) 0.0316(3) Uani 1 1 d . .
H11A H 0.3961 1.1473 0.0229 0.038 Uiso 1 1 calc R U
H11B H 0.2693 1.1317 0.0061 0.038 Uiso 1 1 calc R U
C12 C 0.39724(15) 0.70848(19) -0.03438(11) 0.0376(4) Uani 1 1 d . .
H12A H 0.4236 0.6400 0.0098 0.056 Uiso 1 1 calc R U
H12B H 0.4440 0.7109 -0.0780 0.056 Uiso 1 1 calc R U
H12C H 0.3259 0.6824 -0.0613 0.056 Uiso 1 1 calc R U
C13 C 0.35621(15) 1.07101(19) 0.18355(11) 0.0372(4) Uani 1 1 d . .
H13A H 0.3543 1.0031 0.2296 0.056 Uiso 1 1 calc R U
H13B H 0.2995 1.1391 0.1843 0.056 Uiso 1 1 calc R U
H13C H 0.4244 1.1189 0.1922 0.056 Uiso 1 1 calc R U
C14 C 0.94301(12) 0.67208(16) 0.04302(10) 0.0266(3) Uani 1 1 d . .
C15 C 0.92846(14) 0.7232(3) -0.10478(13) 0.0576(6) Uani 1 1 d . .
H15A H 0.8815 0.7919 -0.1383 0.069 Uiso 1 1 calc R U
H15B H 0.9468 0.6499 -0.1441 0.069 Uiso 1 1 calc R U
C16 C 1.02855(15) 0.79411(18) -0.05744(12) 0.0384(4) Uani 1 1 d . .
H16A H 1.0922 0.7634 -0.0807 0.046 Uiso 1 1 calc R U
H16B H 1.0230 0.8967 -0.0616 0.046 Uiso 1 1 calc R U
C17 C 0.79289(15) 0.55944(18) -0.05640(10) 0.0362(4) Uani 1 1 d . .
H17A H 0.8099 0.4762 -0.0211 0.054 Uiso 1 1 calc R U
H17B H 0.7861 0.5344 -0.1172 0.054 Uiso 1 1 calc R U
H17C H 0.7262 0.5990 -0.0445 0.054 Uiso 1 1 calc R U
C18 C 1.11139(13) 0.79666(19) 0.10156(13) 0.0382(4) Uani 1 1 d . .
H18A H 1.1103 0.8985 0.1034 0.057 Uiso 1 1 calc R U
H18B H 1.1813 0.7649 0.0921 0.057 Uiso 1 1 calc R U
H18C H 1.0960 0.7595 0.1562 0.057 Uiso 1 1 calc R U

loop_
_atom_site_aniso_label
_atom_site_aniso_U_11
_atom_site_aniso_U_22
_atom_site_aniso_U_33
_atom_site_aniso_U_23
_atom_site_aniso_U_13
_atom_site_aniso_U_12
N1 0.0252(6) 0.0196(5) 0.0198(5) 0.0016(4) 0.0017(4) -0.0017(5)
N2 0.0257(6) 0.0195(5) 0.0181(5) 0.0000(4) 0.0034(4) -0.0015(5)
N3 0.0254(6) 0.0259(6) 0.0255(6) 0.0061(5) 0.0040(5) 0.0012(5)
N4 0.0322(7) 0.0318(7) 0.0211(6) 0.0008(5) -0.0018(5) 0.0005(5)
N5 0.0300(6) 0.0263(6) 0.0257(6) 0.0060(5) 0.0018(5) 0.0030(5)
N6 0.0267(6) 0.0281(6) 0.0255(6) 0.0047(5) 0.0069(5) 0.0019(5)
N7 0.0459(8) 0.0263(6) 0.0227(6) 0.0009(5) 0.0121(5) -0.0012(6)
N8 0.0230(7) 0.1145(16) 0.0441(9) 0.0389(10) 0.0020(6) -0.0148(9)
C1 0.0255(6) 0.0217(6) 0.0192(6) -0.0004(5) 0.0023(5) -0.0022(5)
C2 0.0280(7) 0.0231(7) 0.0233(6) 0.0017(5) 0.0063(5) -0.0025(6)
C3 0.0322(7) 0.0206(6) 0.0202(6) 0.0027(5) 0.0056(5) -0.0027(6)
C4 0.0280(7) 0.0188(6) 0.0172(6) 0.0000(5) 0.0031(5) -0.0024(5)
C5 0.0316(7) 0.0200(6) 0.0186(6) 0.0020(5) 0.0023(5) 0.0003(6)
C6 0.0288(7) 0.0227(7) 0.0202(6) 0.0014(5) 0.0017(5) 0.0021(6)
C7 0.0280(7) 0.0208(6) 0.0181(6) -0.0018(5) 0.0033(5) -0.0012(5)
C8 0.0262(6) 0.0184(6) 0.0157(6) -0.0019(5) 0.0011(5) -0.0030(5)
C9 0.0184(6) 0.0267(7) 0.0239(7) 0.0029(5) 0.0015(5) -0.0030(5)
C10 0.0296(7) 0.0415(9) 0.0239(7) 0.0103(6) -0.0023(6) -0.0036(7)
C11 0.0291(7) 0.0331(8) 0.0321(8) 0.0129(6) 0.0034(6) 0.0023(6)
C12 0.0405(9) 0.0393(9) 0.0304(8) -0.0105(7) -0.0027(7) -0.0029(7)
C13 0.0439(9) 0.0360(9) 0.0319(8) -0.0008(7) 0.0062(7) 0.0130(7)
C14 0.0246(7) 0.0278(7) 0.0291(7) 0.0051(6) 0.0092(6) 0.0080(6)
C15 0.0301(9) 0.1084(19) 0.0366(10) 0.0327(11) 0.0122(7) 0.0072(11)
C16 0.0455(10) 0.0333(8) 0.0421(9) 0.0115(7) 0.0247(8) 0.0087(7)
C17 0.0531(10) 0.0306(8) 0.0247(7) -0.0034(6) 0.0053(7) -0.0019(8)
C18 0.0285(8) 0.0373(9) 0.0515(10) 0.0047(8) 0.0147(7) 0.0010(7)

loop_
_atom_type_symbol
_atom_type_description
_atom_type_scat_dispersion_real
_atom_type_scat_dispersion_imag
_atom_type_scat_source
C C 0.0033 0.0016 'International Tables Vol C Tables 4.2.6.8 and 6.1.1.4'
H H 0.0000 0.0000 'International Tables Vol C Tables 4.2.6.8 and 6.1.1.4'
N N 0.0061 0.0033 'International Tables Vol C Tables 4.2.6.8 and 6.1.1.4'

loop_
_geom_angle_atom_site_label_1
_geom_angle_atom_site_label_2
_geom_angle_atom_site_label_3
_geom_angle
C1 N1 C8 118.16(11)
C7 N2 C8 118.09(12)
C9 N3 C1 123.05(12)
C9 N4 C12 123.46(13)
C9 N4 C10 110.41(13)
C12 N4 C10 118.90(12)
C9 N5 C13 121.51(12)
C9 N5 C11 110.66(12)
C13 N5 C11 119.80(13)
C14 N6 C7 124.31(13)
C14 N7 C15 111.42(14)
C14 N7 C17 124.17(13)
C15 N7 C17 119.90(15)
C14 N8 C16 112.96(15)
C14 N8 C18 124.07(15)
C16 N8 C18 122.18(16)
N1 C1 N3 120.53(12)
N1 C1 C2 122.30(13)
N3 C1 C2 116.90(12)
C3 C2 C1 119.39(13)
C3 C2 H2 120.3
C1 C2 H2 120.3
C2 C3 C4 119.39(13)
C2 C3 H3 120.3
C4 C3 H3 120.3
C5 C4 C3 124.06(12)
C5 C4 C8 117.98(13)
C3 C4 C8 117.94(13)
C6 C5 C4 119.88(13)
C6 C5 H5 120.1
C4 C5 H5 120.1
C5 C6 C7 118.87(13)
C5 C6 H6 120.6
C7 C6 H6 120.6
N2 C7 N6 120.53(12)
N2 C7 C6 122.82(13)
N6 C7 C6 116.40(12)
N1 C8 N2 115.10(12)
N1 C8 C4 122.52(13)
N2 C8 C4 122.30(12)
N3 C9 N4 129.39(14)
N3 C9 N5 121.28(13)
N4 C9 N5 109.07(12)
N4 C10 C11 102.88(11)
N4 C10 H10A 111.2
C11 C10 H10A 111.2
N4 C10 H10B 111.2
C11 C10 H10B 111.2
H10A C10 H10B 109.1
N5 C11 C10 102.32(12)
N5 C11 H11A 111.3
C10 C11 H11A 111.3
N5 C11 H11B 111.3
C10 C11 H11B 111.3
H11A C11 H11B 109.2
N4 C12 H12A 109.5
N4 C12 H12B 109.5
H12A C12 H12B 109.5
N4 C12 H12C 109.5
H12A C12 H12C 109.5
H12B C12 H12C 109.5
N5 C13 H13A 109.5
N5 C13 H13B 109.5
H13A C13 H13B 109.5
N5 C13 H13C 109.5
H13A C13 H13C 109.5
H13B C13 H13C 109.5
N6 C14 N8 120.67(14)
N6 C14 N7 131.39(14)
N8 C14 N7 107.75(13)
N7 C15 C16 104.18(15)
N7 C15 H15A 110.9
C16 C15 H15A 110.9
N7 C15 H15B 110.9
C16 C15 H15B 110.9
H15A C15 H15B 108.9
N8 C16 C15 102.87(14)
N8 C16 H16A 111.2
C15 C16 H16A 111.2
N8 C16 H16B 111.2
C15 C16 H16B 111.2
H16A C16 H16B 109.1
N7 C17 H17A 109.5
N7 C17 H17B 109.5
H17A C17 H17B 109.5
N7 C17 H17C 109.5
H17A C17 H17C 109.5
H17B C17 H17C 109.5
N8 C18 H18A 109.5
N8 C18 H18B 109.5
H18A C18 H18B 109.5
N8 C18 H18C 109.5
H18A C18 H18C 109.5
H18B C18 H18C 109.5

loop_
_geom_bond_atom_site_label_1
_geom_bond_atom_site_label_2
_geom_bond_distance
N1 C1 1.3364(18)
N1 C8 1.3647(18)
N2 C7 1.3349(18)
N2 C8 1.3683(18)
N3 C9 1.3138(18)
N3 C1 1.3705(18)
N4 C9 1.3557(19)
N4 C12 1.448(2)
N4 C10 1.466(2)
N5 C9 1.3636(19)
N5 C13 1.445(2)
N5 C11 1.4588(18)
N6 C14 1.3004(19)
N6 C7 1.3806(19)
N7 C14 1.361(2)
N7 C15 1.438(2)
N7 C17 1.446(2)
N8 C14 1.352(2)
N8 C16 1.434(2)
N8 C18 1.441(3)
C1 C2 1.4337(19)
C2 C3 1.359(2)
C2 H2 0.9300
C3 C4 1.415(2)
C3 H3 0.9300
C4 C5 1.409(2)
C4 C8 1.4174(18)
C5 C6 1.362(2)
C5 H5 0.9300
C6 C7 1.4293(19)
C6 H6 0.9300
C10 C11 1.516(2)
C10 H10A 0.9700
C10 H10B 0.9700
C11 H11A 0.9700
C11 H11B 0.9700
C12 H12A 0.9600
C12 H12B 0.9600
C12 H12C 0.9600
C13 H13A 0.9600
C13 H13B 0.9600
C13 H13C 0.9600
C15 C16 1.510(3)
C15 H15A 0.9700
C15 H15B 0.9700
C16 H16A 0.9700
C16 H16B 0.9700
C17 H17A 0.9600
C17 H17B 0.9600
C17 H17C 0.9600
C18 H18A 0.9600
C18 H18B 0.9600
C18 H18C 0.9600

loop_
_geom_torsion_atom_site_label_1
_geom_torsion_atom_site_label_2
_geom_torsion_atom_site_label_3
_geom_torsion_atom_site_label_4
_geom_torsion
C8 N1 C1 N3 169.35(12)
C8 N1 C1 C2 -4.52(19)
C9 N3 C1 N1 26.4(2)
C9 N3 C1 C2 -159.37(13)
N1 C1 C2 C3 5.5(2)
N3 C1 C2 C3 -168.63(13)
C1 C2 C3 C4 -1.2(2)
C2 C3 C4 C5 175.06(13)
C2 C3 C4 C8 -3.4(2)
C3 C4 C5 C6 -179.31(13)
C8 C4 C5 C6 -0.8(2)
C4 C5 C6 C7 -1.1(2)
C8 N2 C7 N6 -173.91(12)
C8 N2 C7 C6 0.07(19)
C14 N6 C7 N2 -33.3(2)
C14 N6 C7 C6 152.38(14)
C5 C6 C7 N2 1.6(2)
C5 C6 C7 N6 175.81(13)
C1 N1 C8 N2 -177.38(12)
C1 N1 C8 C4 -0.47(19)
C7 N2 C8 N1 174.75(11)
C7 N2 C8 C4 -2.17(19)
C5 C4 C8 N1 -174.13(12)
C3 C4 C8 N1 4.46(19)
C5 C4 C8 N2 2.56(19)
C3 C4 C8 N2 -178.85(12)
C1 N3 C9 N4 37.5(2)
C1 N3 C9 N5 -149.09(14)
C12 N4 C9 N3 18.5(2)
C10 N4 C9 N3 168.30(14)
C12 N4 C9 N5 -155.50(14)
C10 N4 C9 N5 -5.73(16)
C13 N5 C9 N3 27.7(2)
C11 N5 C9 N3 176.36(13)
C13 N5 C9 N4 -157.71(14)
C11 N5 C9 N4 -9.04(16)
C9 N4 C10 C11 17.10(16)
C12 N4 C10 C11 168.43(14)
C9 N5 C11 C10 19.03(16)
C13 N5 C11 C10 168.30(13)
N4 C10 C11 N5 -20.75(15)
C7 N6 C14 N8 158.70(17)
C7 N6 C14 N7 -26.9(3)
C16 N8 C14 N6 176.37(15)
C18 N8 C14 N6 -13.7(3)
C16 N8 C14 N7 0.8(2)
C18 N8 C14 N7 170.72(18)
C15 N7 C14 N6 -169.63(18)
C17 N7 C14 N6 -13.6(3)
C15 N7 C14 N8 5.3(2)
C17 N7 C14 N8 161.33(17)
C14 N7 C15 C16 -8.8(2)
C17 N7 C15 C16 -165.95(15)
C14 N8 C16 C15 -6.0(2)
C18 N8 C16 C15 -176.2(2)
N7 C15 C16 N8 8.5(2)
